data_4088536
loop_
_publ_author_name
'Li, Tengfei'
'Zhang, Guangchao'
'Guo, Jingjing'
'Wang, Shaowu'
'Leng, Xuebing'
'Chen, Yaofeng'

_publ_section_title
;
 Tris(pyrazolyl)methanide Complexes of Trivalent Rare-Earth Metals
;
_journal_issue 10
_journal_name_full Organometallics
_journal_page_first 1565
_journal_paper_doi 10.1021/acs.organomet.6b00166
_journal_volume 35
_journal_year 2016
_chemical_formula_sum 'C32 H53 Cl3 Li N6 O4 Y'
_chemical_formula_weight 788.00
_space_group_IT_number 161
_space_group_name_Hall 'R 3 -2"c'
_space_group_name_H-M_alt 'R 3 c :H'
_symmetry_cell_setting trigonal
_symmetry_space_group_name_H-M 'R 3 c :H'
_atom_sites_solution_hydrogens geom
_atom_sites_solution_primary direct
_atom_sites_solution_secondary difmap
_audit_creation_method SHELXL-97
_cell_angle_alpha 90.00
_cell_angle_beta 90.00
_cell_angle_gamma 120.00
_cell_formula_units_Z 6
_cell_length_a 12.554(3)
_cell_length_b 12.554(3)
_cell_length_c 43.637(11)
_cell_measurement_reflns_used 1708
_cell_measurement_temperature 130(2)
_cell_measurement_theta_max 19.35
_cell_measurement_theta_min 2.64
_cell_volume 5956(3)
_computing_structure_refinement 'SHELXL-97 (Sheldrick, 1997)'
_computing_structure_solution 'SHELXS-97 (Sheldrick, 1990)'
_diffrn_ambient_temperature 130(2)
_diffrn_measured_fraction_theta_full 1.000
_diffrn_measured_fraction_theta_max 0.996
_diffrn_measurement_device_type 'Bruker APEX-II CCD'
_diffrn_measurement_method '\f and \w scans'
_diffrn_radiation_monochromator graphite
_diffrn_radiation_source 'fine-focus sealed tube'
_diffrn_radiation_type MoK\a
_diffrn_radiation_wavelength 0.71073
_diffrn_reflns_av_R_equivalents 0.0915
_diffrn_reflns_av_sigmaI/netI 0.0947
_diffrn_reflns_limit_h_max 16
_diffrn_reflns_limit_h_min -16
_diffrn_reflns_limit_k_max 16
_diffrn_reflns_limit_k_min -12
_diffrn_reflns_limit_l_max 54
_diffrn_reflns_limit_l_min -56
_diffrn_reflns_number 15020
_diffrn_reflns_theta_full 26.00
_diffrn_reflns_theta_max 27.60
_diffrn_reflns_theta_min 2.09
_exptl_absorpt_coefficient_mu 1.711
_exptl_absorpt_correction_T_max 0.7482
_exptl_absorpt_correction_T_min 0.6743
_exptl_absorpt_correction_type multi-scan
_exptl_absorpt_process_details sadabs
_exptl_crystal_colour brick-red
_exptl_crystal_density_diffrn 1.318
_exptl_crystal_description block
_exptl_crystal_F_000 2472
_exptl_crystal_size_max 0.25
_exptl_crystal_size_mid 0.20
_exptl_crystal_size_min 0.18
_refine_diff_density_max 0.559
_refine_diff_density_min -0.512
_refine_diff_density_rms 0.081
_refine_ls_abs_structure_details 'Flack H D (1983), Acta Cryst. A39, 876-881'
_refine_ls_abs_structure_Flack -0.003(14)
_refine_ls_extinction_method none
_refine_ls_goodness_of_fit_ref 1.009
_refine_ls_hydrogen_treatment mixed
_refine_ls_matrix_type full
_refine_ls_number_parameters 162
_refine_ls_number_reflns 3030
_refine_ls_number_restraints 100
_refine_ls_restrained_S_all 1.036
_refine_ls_R_factor_all 0.0971
_refine_ls_R_factor_gt 0.0587
_refine_ls_shift/su_max 0.000
_refine_ls_shift/su_mean 0.000
_refine_ls_structure_factor_coef Fsqd
_refine_ls_weighting_details 'calc w=1/[\s^2^(Fo^2^)+(0.0856P)^2^+2.6323P] where P=(Fo^2^+2Fc^2^)/3'
_refine_ls_weighting_scheme calc
_refine_ls_wR_factor_gt 0.1414
_refine_ls_wR_factor_ref 0.1628
_reflns_number_gt 2093
_reflns_number_total 3030
_reflns_threshold_expression >2sigma(I)
_cod_data_source_file om6b00166_si_002.cif
_cod_data_source_block mo_dm15761_0m
_cod_database_code 4088536

loop_
_symmetry_equiv_pos_as_xyz
'x, y, z'
'-y, x-y, z'
'-x+y, -x, z'
'-x+y, y, z+1/2'
'x, x-y, z+1/2'
'-y, -x, z+1/2'
'x+2/3, y+1/3, z+1/3'
'-y+2/3, x-y+1/3, z+1/3'
'-x+y+2/3, -x+1/3, z+1/3'
'-x+y+2/3, y+1/3, z+5/6'
'x+2/3, x-y+1/3, z+5/6'
'-y+2/3, -x+1/3, z+5/6'
'x+1/3, y+2/3, z+2/3'
'-y+1/3, x-y+2/3, z+2/3'
'-x+y+1/3, -x+2/3, z+2/3'
'-x+y+1/3, y+2/3, z+7/6'
'x+1/3, x-y+2/3, z+7/6'
'-y+1/3, -x+2/3, z+7/6'

loop_
_atom_site_label
_atom_site_type_symbol
_atom_site_fract_x
_atom_site_fract_y
_atom_site_fract_z
_atom_site_U_iso_or_equiv
_atom_site_adp_type
_atom_site_occupancy
_atom_site_symmetry_multiplicity
_atom_site_calc_flag
_atom_site_refinement_flags
Y1 Y 0.3333 0.6667 0.08213(3) 0.0366(2) Uani 1 3 d S
Cl1 Cl 0.53408(15) 0.81759(15) 0.10965(4) 0.0523(4) Uani 1 1 d .
N1 N 0.1825(4) 0.5500(4) 0.04294(12) 0.0381(11) Uani 1 1 d .
N2 N 0.2138(4) 0.5736(4) 0.01214(10) 0.0327(10) Uani 1 1 d .
C6 C -0.0007(6) 0.4074(7) 0.07253(16) 0.0597(19) Uani 1 1 d .
H6A H 0.0264 0.3532 0.0814 0.090 Uiso 1 1 calc R
H6B H -0.0892 0.3600 0.0684 0.090 Uiso 1 1 calc R
H6C H 0.0164 0.4740 0.0869 0.090 Uiso 1 1 calc R
C4 C 0.0663(5) 0.4602(6) 0.04355(15) 0.0453(14) Uani 1 1 d .
C3 C 0.0234(6) 0.4243(5) 0.01330(16) 0.0477(15) Uani 1 1 d .
H3 H -0.0560 0.3606 0.0074 0.057 Uiso 1 1 calc R
C2 C 0.1170(5) 0.4981(5) -0.00583(14) 0.0387(13) Uani 1 1 d .
C5 C 0.1228(7) 0.5030(6) -0.03938(14) 0.0540(17) Uani 1 1 d .
H5A H 0.0902 0.5546 -0.0469 0.081 Uiso 1 1 calc R
H5B H 0.0736 0.4197 -0.0477 0.081 Uiso 1 1 calc R
H5C H 0.2085 0.5378 -0.0460 0.081 Uiso 1 1 calc R
C1 C 0.3333 0.6667 0.0016(2) 0.036(2) Uani 1 3 d S
O1 O 0.3550(6) 0.8182(5) 0.20858(13) 0.0761(14) Uani 1 1 d U
C7 C 0.4040(9) 0.8657(8) 0.1791(2) 0.0810(19) Uani 1 1 d DU
H7A H 0.3642 0.8007 0.1633 0.097 Uiso 1 1 calc R
H7B H 0.4937 0.8967 0.1787 0.097 Uiso 1 1 calc R
C8 C 0.3786(9) 0.9684(9) 0.1730(2) 0.096(2) Uani 1 1 d DU
H8A H 0.4488 1.0488 0.1792 0.115 Uiso 1 1 calc R
H8B H 0.3601 0.9718 0.1511 0.115 Uiso 1 1 calc R
C9 C 0.2687(9) 0.9329(10) 0.1926(2) 0.106(2) Uani 1 1 d DU
H9A H 0.1921 0.8738 0.1819 0.127 Uiso 1 1 calc RD
H9B H 0.2630 1.0060 0.1985 0.127 Uiso 1 1 calc R
C10 C 0.2907(10) 0.8744(10) 0.2201(2) 0.101(2) Uani 1 1 d DU
H10A H 0.3403 0.9372 0.2357 0.121 Uiso 1 1 calc R
H10B H 0.2119 0.8128 0.2295 0.121 Uiso 1 1 calc R
Li1 Li 0.3333 0.6667 0.2233(5) 0.080(7) Uani 1 3 d S
O2 O 0.3333 0.6667 0.2671(2) 0.134(4) Uani 1 3 d SDU
C11 C 0.336(4) 0.7782(19) 0.2794(3) 0.136(5) Uani 0.33 1 d PDU
H11B H 0.2729 0.7999 0.2817 0.163 Uiso 0.33 1 d PR
H11A H 0.3995 0.8369 0.2662 0.163 Uiso 0.33 1 d PR
C12 C 0.419(2) 0.7896(11) 0.3054(3) 0.141(5) Uani 0.33 1 d PDU
H12B H 0.4351 0.8569 0.3188 0.169 Uiso 0.33 1 d PR
H12A H 0.4932 0.7857 0.3030 0.169 Uiso 0.33 1 d PR
C13 C 0.3333 0.6667 0.3172(3) 0.142(5) Uani 1 3 d SDU
H13B H 0.2834 0.6814 0.3314 0.170 Uiso 0.33 1 d PR
H13A H 0.3644 0.6203 0.3276 0.170 Uiso 0.33 1 d PR
C14 C 0.2427(9) 0.637(3) 0.2915(3) 0.139(5) Uani 0.33 1 d PDU
H14B H 0.2284 0.5543 0.2913 0.167 Uiso 0.33 1 d PR
H14A H 0.1649 0.6339 0.2913 0.167 Uiso 0.33 1 d PR

loop_
_atom_site_aniso_label
_atom_site_aniso_U_11
_atom_site_aniso_U_22
_atom_site_aniso_U_33
_atom_site_aniso_U_23
_atom_site_aniso_U_13
_atom_site_aniso_U_12
Y1 0.0350(3) 0.0350(3) 0.0399(4) 0.000 0.000 0.01749(14)
Cl1 0.0428(8) 0.0464(9) 0.0596(10) -0.0050(8) -0.0120(8) 0.0163(7)
N1 0.030(2) 0.034(2) 0.046(3) -0.001(2) 0.003(2) 0.013(2)
N2 0.027(2) 0.034(2) 0.034(2) 0.0029(19) 0.0041(19) 0.0125(19)
C6 0.031(3) 0.054(4) 0.074(5) 0.004(4) 0.014(3) 0.006(3)
C4 0.032(3) 0.037(3) 0.062(4) -0.003(3) 0.004(3) 0.014(3)
C3 0.035(3) 0.030(3) 0.068(4) -0.009(3) -0.004(3) 0.009(3)
C2 0.033(3) 0.028(3) 0.054(4) -0.005(3) -0.009(3) 0.015(2)
C5 0.064(4) 0.042(4) 0.049(4) -0.012(3) -0.017(3) 0.020(3)
C1 0.034(3) 0.034(3) 0.038(5) 0.000 0.000 0.0172(14)
O1 0.084(3) 0.072(3) 0.081(3) -0.004(2) 0.016(3) 0.046(2)
C7 0.084(3) 0.073(3) 0.093(4) 0.010(3) 0.014(3) 0.045(3)
C8 0.094(3) 0.086(3) 0.108(3) 0.006(3) 0.008(3) 0.046(3)
C9 0.101(3) 0.094(3) 0.125(4) -0.002(3) 0.010(3) 0.051(3)
C10 0.100(3) 0.092(3) 0.107(3) -0.010(3) 0.018(3) 0.044(3)
Li1 0.095(12) 0.095(12) 0.050(13) 0.000 0.000 0.048(6)
O2 0.170(7) 0.170(7) 0.062(6) 0.000 0.000 0.085(4)
C11 0.172(8) 0.173(8) 0.067(7) -0.003(4) 0.001(4) 0.089(5)
C12 0.174(8) 0.176(8) 0.071(7) -0.004(4) 0.002(4) 0.087(6)
C13 0.177(8) 0.177(8) 0.072(7) 0.000 0.000 0.088(4)
C14 0.172(8) 0.176(8) 0.068(6) -0.001(3) 0.003(3) 0.087(5)

loop_
_atom_type_symbol
_atom_type_description
_atom_type_scat_dispersion_real
_atom_type_scat_dispersion_imag
_atom_type_scat_source
C C 0.0033 0.0016 'International Tables Vol C Tables 4.2.6.8 and 6.1.1.4'
H H 0.0000 0.0000 'International Tables Vol C Tables 4.2.6.8 and 6.1.1.4'
Cl Cl 0.1484 0.1585 'International Tables Vol C Tables 4.2.6.8 and 6.1.1.4'
Li Li -0.0003 0.0001 'International Tables Vol C Tables 4.2.6.8 and 6.1.1.4'
N N 0.0061 0.0033 'International Tables Vol C Tables 4.2.6.8 and 6.1.1.4'
O O 0.0106 0.0060 'International Tables Vol C Tables 4.2.6.8 and 6.1.1.4'
Y Y -2.7962 3.5667 'International Tables Vol C Tables 4.2.6.8 and 6.1.1.4'

loop_
_geom_angle_atom_site_label_1
_geom_angle_atom_site_label_2
_geom_angle_atom_site_label_3
_geom_angle
_geom_angle_site_symmetry_1
_geom_angle_site_symmetry_3
N1 Y1 N1 75.77(18) 3_565 .
N1 Y1 N1 75.77(18) 3_565 2_665
N1 Y1 N1 75.77(18) . 2_665
N1 Y1 Cl1 90.22(13) 3_565 2_665
N1 Y1 Cl1 91.62(12) . 2_665
N1 Y1 Cl1 162.98(12) 2_665 2_665
N1 Y1 Cl1 91.62(12) 3_565 .
N1 Y1 Cl1 162.98(12) . .
N1 Y1 Cl1 90.22(13) 2_665 .
Cl1 Y1 Cl1 99.94(6) 2_665 .
N1 Y1 Cl1 162.98(12) 3_565 3_565
N1 Y1 Cl1 90.22(13) . 3_565
N1 Y1 Cl1 91.62(12) 2_665 3_565
Cl1 Y1 Cl1 99.94(6) 2_665 3_565
Cl1 Y1 Cl1 99.94(6) . 3_565
C4 N1 N2 105.9(5) . .
C4 N1 Y1 134.0(4) . .
N2 N1 Y1 120.1(3) . .
C2 N2 N1 110.5(4) . .
C2 N2 C1 126.0(5) . .
N1 N2 C1 123.5(5) . .
N1 C4 C3 109.5(6) . .
N1 C4 C6 122.4(6) . .
C3 C4 C6 128.0(6) . .
C2 C3 C4 107.2(5) . .
N2 C2 C3 106.8(5) . .
N2 C2 C5 122.7(5) . .
C3 C2 C5 130.6(6) . .
N2 C1 N2 110.2(4) 3_565 .
N2 C1 N2 110.2(4) 3_565 2_665
N2 C1 N2 110.2(4) . 2_665
C10 O1 C7 110.6(7) . .
C10 O1 Li1 123.6(7) . .
C7 O1 Li1 122.8(8) . .
O1 C7 C8 106.8(7) . .
C9 C8 C7 101.8(8) . .
C8 C9 C10 103.7(8) . .
O1 C10 C9 104.5(8) . .
O1 Li1 O1 109.2(7) . 2_665
O1 Li1 O1 109.2(7) . 3_565
O1 Li1 O1 109.2(7) 2_665 3_565
O1 Li1 O2 109.8(7) . .
O1 Li1 O2 109.8(7) 2_665 .
O1 Li1 O2 109.8(7) 3_565 .
C14 O2 C14 72.9(8) . 3_565
C14 O2 C14 72.9(8) . 2_665
C14 O2 C14 72.9(8) 3_565 2_665
C14 O2 C11 67.9(18) . .
C14 O2 C11 41.2(14) 3_565 .
C14 O2 C11 109.7(10) 2_665 .
C14 O2 C11 41.2(14) . 2_665
C14 O2 C11 109.7(10) 3_565 2_665
C14 O2 C11 67.9(18) 2_665 2_665
C11 O2 C11 107.6(4) . 2_665
C14 O2 C11 109.7(10) . 3_565
C14 O2 C11 67.9(18) 3_565 3_565
C14 O2 C11 41.2(14) 2_665 3_565
C11 O2 C11 107.6(4) . 3_565
C11 O2 C11 107.6(4) 2_665 3_565
C14 O2 Li1 136.7(5) . .
C14 O2 Li1 136.7(5) 3_565 .
C14 O2 Li1 136.7(5) 2_665 .
C11 O2 Li1 111.2(4) . .
C11 O2 Li1 111.2(4) 2_665 .
C11 O2 Li1 111.2(4) 3_565 .
C14 C11 O2 68.2(10) 3_565 .
C14 C11 C12 24.9(8) 3_565 .
O2 C11 C12 92.7(8) . .
C14 C11 C14 77(2) 3_565 .
O2 C11 C14 55.4(10) . .
C12 C11 C14 87.0(9) . .
C14 C12 C13 79.3(12) 3_565 .
C14 C12 C11 38(3) 3_565 .
C13 C12 C11 93.0(9) . .
C12 C13 C12 108.4(4) 2_665 .
C12 C13 C12 108.4(4) 2_665 3_565
C12 C13 C12 108.4(4) . 3_565
C12 C13 C14 92.0(13) 2_665 3_565
C12 C13 C14 27.7(6) . 3_565
C12 C13 C14 93.9(9) 3_565 3_565
C12 C13 C14 27.7(6) 2_665 .
C12 C13 C14 93.9(9) . .
C12 C13 C14 92.0(13) 3_565 .
C14 C13 C14 70.6(8) 3_565 .
C12 C13 C14 93.9(9) 2_665 2_665
C12 C13 C14 92.0(14) . 2_665
C12 C13 C14 27.7(6) 3_565 2_665
C14 C13 C14 70.6(8) 3_565 2_665
C14 C13 C14 70.6(8) . 2_665
C12 C14 C11 117(3) 2_665 2_665
C12 C14 O2 167.3(15) 2_665 .
C11 C14 O2 70.6(11) 2_665 .
C12 C14 C13 73.0(12) 2_665 .
C11 C14 C13 114(3) 2_665 .
O2 C14 C13 94.8(9) . .
C12 C14 C11 117(3) 2_665 .
C11 C14 C11 125.1(14) 2_665 .
O2 C14 C11 56.7(10) . .
C13 C14 C11 86.0(8) . .
C12 C14 C14 115(2) 2_665 3_565
C11 C14 C14 118(2) 2_665 3_565
O2 C14 C14 53.5(4) . 3_565
C13 C14 C14 54.7(4) . 3_565
C11 C14 C14 35.6(13) . 3_565
C12 C14 C14 118(2) 2_665 2_665
C11 C14 C14 67(3) 2_665 2_665
O2 C14 C14 53.5(4) . 2_665
C13 C14 C14 54.7(4) . 2_665
C11 C14 C14 90.8(15) . 2_665
C14 C14 C14 60.000(16) 3_565 2_665

loop_
_geom_bond_atom_site_label_1
_geom_bond_atom_site_label_2
_geom_bond_distance
_geom_bond_site_symmetry_2
Y1 N1 2.425(5) 3_565
Y1 N1 2.425(5) .
Y1 N1 2.425(5) 2_665
Y1 Cl1 2.5706(17) 2_665
Y1 Cl1 2.5706(17) .
Y1 Cl1 2.5706(17) 3_565
N1 C4 1.325(7) .
N1 N2 1.390(7) .
N2 C2 1.356(7) .
N2 C1 1.441(5) .
C6 C4 1.479(9) .
C4 C3 1.412(9) .
C3 C2 1.359(9) .
C2 C5 1.466(9) .
C1 N2 1.441(5) 3_565
C1 N2 1.441(5) 2_665
O1 C10 1.405(11) .
O1 C7 1.422(11) .
O1 Li1 1.893(10) .
C7 C8 1.498(8) .
C8 C9 1.491(8) .
C9 C10 1.504(8) .
Li1 O1 1.893(10) 2_665
Li1 O1 1.893(10) 3_565
Li1 O2 1.91(3) .
O2 C14 1.464(10) .
O2 C14 1.464(10) 3_565
O2 C14 1.464(10) 2_665
O2 C11 1.487(10) .
O2 C11 1.487(10) 2_665
O2 C11 1.487(10) 3_565
C11 C14 1.04(3) 3_565
C11 C12 1.503(10) .
C11 C14 1.65(4) .
C12 C14 0.712(16) 3_565
C12 C13 1.465(10) .
C13 C12 1.465(10) 2_665
C13 C12 1.465(10) 3_565
C13 C14 1.505(10) 3_565
C13 C14 1.505(10) .
C13 C14 1.505(10) 2_665
C14 C12 0.712(16) 2_665
C14 C11 1.04(3) 2_665
C14 C14 1.74(2) 3_565
C14 C14 1.74(2) 2_665

loop_
_geom_torsion_atom_site_label_1
_geom_torsion_atom_site_label_2
_geom_torsion_atom_site_label_3
_geom_torsion_atom_site_label_4
_geom_torsion
_geom_torsion_site_symmetry_1
_geom_torsion_site_symmetry_4
N1 Y1 N1 C4 -140.7(6) 3_565 .
N1 Y1 N1 C4 140.7(6) 2_665 .
Cl1 Y1 N1 C4 -50.9(6) 2_665 .
Cl1 Y1 N1 C4 176.1(4) . .
Cl1 Y1 N1 C4 49.0(5) 3_565 .
N1 Y1 N1 N2 39.7(3) 3_565 .
N1 Y1 N1 N2 -38.9(3) 2_665 .
Cl1 Y1 N1 N2 129.5(4) 2_665 .
Cl1 Y1 N1 N2 -3.5(7) . .
Cl1 Y1 N1 N2 -130.5(4) 3_565 .
C4 N1 N2 C2 -0.1(6) . .
Y1 N1 N2 C2 179.6(3) . .
C4 N1 N2 C1 179.5(4) . .
Y1 N1 N2 C1 -0.8(6) . .
N2 N1 C4 C3 1.0(6) . .
Y1 N1 C4 C3 -178.6(4) . .
N2 N1 C4 C6 179.1(6) . .
Y1 N1 C4 C6 -0.5(9) . .
N1 C4 C3 C2 -1.6(7) . .
C6 C4 C3 C2 -179.6(6) . .
N1 N2 C2 C3 -0.9(6) . .
C1 N2 C2 C3 179.5(4) . .
N1 N2 C2 C5 179.3(5) . .
C1 N2 C2 C5 -0.2(8) . .
C4 C3 C2 N2 1.5(7) . .
C4 C3 C2 C5 -178.8(6) . .
C2 N2 C1 N2 119.1(7) . 3_565
N1 N2 C1 N2 -60.5(6) . 3_565
C2 N2 C1 N2 -119.0(7) . 2_665
N1 N2 C1 N2 61.5(6) . 2_665
C10 O1 C7 C8 5.7(11) . .
Li1 O1 C7 C8 166.6(7) . .
O1 C7 C8 C9 -25.5(10) . .
C7 C8 C9 C10 34.9(10) . .
C7 O1 C10 C9 16.7(11) . .
Li1 O1 C10 C9 -144.1(9) . .
C8 C9 C10 O1 -32.5(11) . .
C10 O1 Li1 O1 74.6(14) . 2_665
C7 O1 Li1 O1 -83.9(9) . 2_665
C10 O1 Li1 O1 -166.2(8) . 3_565
C7 O1 Li1 O1 35.4(12) . 3_565
C10 O1 Li1 O2 -45.8(8) . .
C7 O1 Li1 O2 155.8(7) . .
O1 Li1 O2 C14 86(2) . .
O1 Li1 O2 C14 -34(2) 2_665 .
O1 Li1 O2 C14 -154(2) 3_565 .
O1 Li1 O2 C14 -34(2) . 3_565
O1 Li1 O2 C14 -154(2) 2_665 3_565
O1 Li1 O2 C14 86(2) 3_565 3_565
O1 Li1 O2 C14 -154(2) . 2_665
O1 Li1 O2 C14 86(2) 2_665 2_665
O1 Li1 O2 C14 -34(2) 3_565 2_665
O1 Li1 O2 C11 6.6(16) . .
O1 Li1 O2 C11 -113.4(16) 2_665 .
O1 Li1 O2 C11 126.6(16) 3_565 .
O1 Li1 O2 C11 126.6(16) . 2_665
O1 Li1 O2 C11 6.6(16) 2_665 2_665
O1 Li1 O2 C11 -113.4(16) 3_565 2_665
O1 Li1 O2 C11 -113.4(16) . 3_565
O1 Li1 O2 C11 126.6(16) 2_665 3_565
O1 Li1 O2 C11 6.6(16) 3_565 3_565
C14 O2 C11 C14 89(3) . 3_565
C14 O2 C11 C14 28(3) 2_665 3_565
C11 O2 C11 C14 100.1(17) 2_665 3_565
C11 O2 C11 C14 -16(2) 3_565 3_565
Li1 O2 C11 C14 -137.8(18) . 3_565
C14 O2 C11 C12 84.4(15) . .
C14 O2 C11 C12 -4.6(13) 3_565 .
C14 O2 C11 C12 23(2) 2_665 .
C11 O2 C11 C12 95.5(7) 2_665 .
C11 O2 C11 C12 -20.3(12) 3_565 .
Li1 O2 C11 C12 -142.4(9) . .
C14 O2 C11 C14 -89(3) 3_565 .
C14 O2 C11 C14 -61.1(11) 2_665 .
C11 O2 C11 C14 11.1(10) 2_665 .
C11 O2 C11 C14 -104.7(8) 3_565 .
Li1 O2 C11 C14 133.2(8) . .
O2 C11 C12 C14 10(3) . 3_565
C14 C11 C12 C14 65(4) . 3_565
C14 C11 C12 C13 -68(3) 3_565 .
O2 C11 C12 C13 -58.2(12) . .
C14 C11 C12 C13 -3.1(10) . .
C14 C12 C13 C12 -56(3) 3_565 2_665
C11 C12 C13 C12 -20.7(12) . 2_665
C14 C12 C13 C12 61(3) 3_565 3_565
C11 C12 C13 C12 96.8(8) . 3_565
C11 C12 C13 C14 36(3) . 3_565
C14 C12 C13 C14 -32(4) 3_565 .
C11 C12 C13 C14 3.4(11) . .
C14 C12 C13 C14 39(3) 3_565 2_665
C11 C12 C13 C14 74.1(9) . 2_665
C14 O2 C14 C12 -23(17) 3_565 2_665
C14 O2 C14 C12 54(17) 2_665 2_665
C11 O2 C14 C12 -66(18) . 2_665
C11 O2 C14 C12 130(20) 2_665 2_665
C11 O2 C14 C12 35(19) 3_565 2_665
Li1 O2 C14 C12 -164(17) . 2_665
C14 O2 C14 C11 -153(3) 3_565 2_665
C14 O2 C14 C11 -76(3) 2_665 2_665
C11 O2 C14 C11 163.9(18) . 2_665
C11 O2 C14 C11 -94.5(9) 3_565 2_665
Li1 O2 C14 C11 66(3) . 2_665
C14 O2 C14 C13 -38.4(2) 3_565 .
C14 O2 C14 C13 38.4(2) 2_665 .
C11 O2 C14 C13 -82.0(15) . .
C11 O2 C14 C13 114(3) 2_665 .
C11 O2 C14 C13 20(2) 3_565 .
Li1 O2 C14 C13 180.000(10) . .
C14 O2 C14 C11 43.6(14) 3_565 .
C14 O2 C14 C11 120.4(17) 2_665 .
C11 O2 C14 C11 -163.9(18) 2_665 .
C11 O2 C14 C11 101.6(10) 3_565 .
Li1 O2 C14 C11 -98.0(15) . .
C14 O2 C14 C14 76.9(5) 2_665 3_565
C11 O2 C14 C14 -43.6(14) . 3_565
C11 O2 C14 C14 153(3) 2_665 3_565
C11 O2 C14 C14 58(2) 3_565 3_565
Li1 O2 C14 C14 -141.6(2) . 3_565
C14 O2 C14 C14 -76.9(5) 3_565 2_665
C11 O2 C14 C14 -120.4(17) . 2_665
C11 O2 C14 C14 76(3) 2_665 2_665
C11 O2 C14 C14 -19(3) 3_565 2_665
Li1 O2 C14 C14 141.6(2) . 2_665
C12 C13 C14 C12 -123(2) . 2_665
C12 C13 C14 C12 128(2) 3_565 2_665
C14 C13 C14 C12 -139(4) 3_565 2_665
C14 C13 C14 C12 146(4) 2_665 2_665
C12 C13 C14 C11 -113(3) 2_665 2_665
C12 C13 C14 C11 123.8(11) . 2_665
C12 C13 C14 C11 15.2(11) 3_565 2_665
C14 C13 C14 C11 108.7(12) 3_565 2_665
C14 C13 C14 C11 33.1(15) 2_665 2_665
C12 C13 C14 O2 176(4) 2_665 .
C12 C13 C14 O2 53.0(15) . .
C12 C13 C14 O2 -55.7(14) 3_565 .
C14 C13 C14 O2 37.8(2) 3_565 .
C14 C13 C14 O2 -37.8(2) 2_665 .
C12 C13 C14 C11 120(3) 2_665 .
C12 C13 C14 C11 -3.1(10) . .
C12 C13 C14 C11 -111.8(8) 3_565 .
C14 C13 C14 C11 -18.3(11) 3_565 .
C14 C13 C14 C11 -93.9(13) 2_665 .
C12 C13 C14 C14 139(4) 2_665 3_565
C12 C13 C14 C14 15.2(14) . 3_565
C12 C13 C14 C14 -93.4(13) 3_565 3_565
C14 C13 C14 C14 -75.6(4) 2_665 3_565
C12 C13 C14 C14 -146(4) 2_665 2_665
C12 C13 C14 C14 90.7(17) . 2_665
C12 C13 C14 C14 -17.9(16) 3_565 2_665
C14 C13 C14 C14 75.6(5) 3_565 2_665
C14 C11 C14 C12 94.6(18) 3_565 2_665
O2 C11 C14 C12 167(2) . 2_665
C12 C11 C14 C12 72(2) . 2_665
C14 C11 C14 C11 -91(4) 3_565 2_665
O2 C11 C14 C11 -19(2) . 2_665
C12 C11 C14 C11 -114(3) . 2_665
C14 C11 C14 O2 -72(2) 3_565 .
C12 C11 C14 O2 -95.4(14) . .
C14 C11 C14 C13 26.2(10) 3_565 .
O2 C11 C14 C13 98.4(16) . .
C12 C11 C14 C13 3.1(10) . .
O2 C11 C14 C14 72(2) . 3_565
C12 C11 C14 C14 -23.1(10) . 3_565
C14 C11 C14 C14 -28.4(10) 3_565 2_665
O2 C11 C14 C14 43.9(12) . 2_665
C12 C11 C14 C14 -51.5(9) . 2_665
